data_4349551
loop_
_publ_author_name
'Carter, Korey P.'
'Kalaj, Mark'
'Cahill, Christopher L.'

_publ_section_title
;
 Harnessing uranyl oxo atoms via halogen bonding interactions in molecular
 uranyl materials featuring 2,5-diiodobenzoic acid and N-donor capping
 ligands
;
_journal_issue 1
_journal_name_full 'Inorganic Chemistry Frontiers'
_journal_page_first 65
_journal_paper_doi 10.1039/C6QI00352D
_journal_volume 4
_journal_year 2017
_chemical_formula_sum 'C24 H14 Br4 N2 O6 U'
_chemical_formula_weight 984.04
_space_group_crystal_system triclinic
_space_group_IT_number 2
_space_group_name_Hall '-P 1'
_space_group_name_H-M_alt 'P -1'
_symmetry_cell_setting triclinic
_symmetry_Int_Tables_number 2
_symmetry_space_group_name_H-M 'P -1'
_atom_sites_solution_hydrogens geom
_audit_creation_method SHELXL-2014
_audit_update_record
;
2016-08-25 deposited with the CCDC.
2016-10-08 downloaded from the CCDC.
;
_cell_angle_alpha 91.165(3)
_cell_angle_beta 113.983(2)
_cell_angle_gamma 90.210(3)
_cell_formula_units_Z 2
_cell_length_a 10.0684(18)
_cell_length_b 11.644(2)
_cell_length_c 12.261(2)
_cell_measurement_reflns_used 12937
_cell_measurement_temperature 110(2)
_cell_measurement_theta_max 53.359
_cell_measurement_theta_min 4.428
_cell_volume 1313.0(4)
_computing_cell_refinement 'SAINT, Bruker-AXS'
_computing_data_collection 'APEX, Bruker-AXS'
_computing_data_reduction 'SAINT, Bruker-AXS'
_computing_molecular_graphics 'WINGX (Farrugia, 2012)'
_computing_publication_material 'Crystal Maker (Palmer, 2009)'
_computing_structure_refinement 'SHELXL-2014 (Sheldrick, 2014)'
_computing_structure_solution 'SIR92 (Gualardi, 1994)'
_diffrn_ambient_temperature 110(2)
_diffrn_measured_fraction_theta_full 0.995
_diffrn_measured_fraction_theta_max 0.988
_diffrn_measurement_device_type 'Bruker APEX II CCD'
_diffrn_measurement_method 'omega scans'
_diffrn_radiation_probe x-ray
_diffrn_radiation_type MoK\a
_diffrn_radiation_wavelength 0.71073
_diffrn_reflns_av_R_equivalents 0.0426
_diffrn_reflns_av_unetI/netI 0.0665
_diffrn_reflns_Laue_measured_fraction_full 0.995
_diffrn_reflns_Laue_measured_fraction_max 0.988
_diffrn_reflns_limit_h_max 13
_diffrn_reflns_limit_h_min -13
_diffrn_reflns_limit_k_max 15
_diffrn_reflns_limit_k_min -15
_diffrn_reflns_limit_l_max 15
_diffrn_reflns_limit_l_min -15
_diffrn_reflns_number 12936
_diffrn_reflns_point_group_measured_fraction_full 0.995
_diffrn_reflns_point_group_measured_fraction_max 0.988
_diffrn_reflns_theta_full 25.500
_diffrn_reflns_theta_max 27.549
_diffrn_reflns_theta_min 1.749
_diffrn_source 'fine-focus sealed tube'
_exptl_absorpt_coefficient_mu 12.311
_exptl_absorpt_correction_T_max 0.7456
_exptl_absorpt_correction_T_min 0.6221
_exptl_absorpt_correction_type empirical
_exptl_absorpt_process_details 'SADABS (Sheldrick, 2015)'
_exptl_crystal_colour Yellow
_exptl_crystal_density_diffrn 2.489
_exptl_crystal_description Plate
_exptl_crystal_F_000 904
_exptl_crystal_recrystallization_method Hydrothermal
_exptl_crystal_size_max 0.15
_exptl_crystal_size_mid 0.13
_exptl_crystal_size_min 0.09
_refine_diff_density_max 1.131
_refine_diff_density_min -1.365
_refine_diff_density_rms 0.215
_refine_ls_extinction_method none
_refine_ls_goodness_of_fit_ref 1.001
_refine_ls_hydrogen_treatment constr
_refine_ls_matrix_type full
_refine_ls_number_parameters 334
_refine_ls_number_reflns 5958
_refine_ls_number_restraints 0
_refine_ls_restrained_S_all 1.001
_refine_ls_R_factor_all 0.0540
_refine_ls_R_factor_gt 0.0374
_refine_ls_shift/su_max 0.000
_refine_ls_shift/su_mean 0.000
_refine_ls_structure_factor_coef Fsqd
_refine_ls_weighting_details 'w=1/[\s^2^(Fo^2^)+(0.0289P)^2^] where P=(Fo^2^+2Fc^2^)/3'
_refine_ls_weighting_scheme calc
_refine_ls_wR_factor_gt 0.0689
_refine_ls_wR_factor_ref 0.0744
_reflns_Friedel_coverage 0.000
_reflns_number_gt 4744
_reflns_number_total 5958
_reflns_threshold_expression 'I > 2\s(I)'
_cod_data_source_file c6qi00352d2.cif
_cod_data_source_block Complex_6
_cod_original_cell_volume 1312.9(4)
_cod_database_code 4349551
_shelx_space_group_comment
;
The symmetry employed for this shelxl refinement is uniquely defined
by the following loop, which should always be used as a source of
symmetry information in preference to the above space-group names.
They are only intended as comments.
;
_shelxl_version_number 2014-1

loop_
_space_group_symop_operation_xyz
'x, y, z'
'-x, -y, -z'

loop_
_atom_site_label
_atom_site_type_symbol
_atom_site_fract_x
_atom_site_fract_y
_atom_site_fract_z
_atom_site_U_iso_or_equiv
_atom_site_adp_type
_atom_site_occupancy
_atom_site_site_symmetry_order
_atom_site_calc_flag
_atom_site_refinement_flags_posn
_atom_site_refinement_flags_adp
U1 U 0.38586(2) 0.16927(2) 0.66727(2) 0.01228(7) Uani 1 1 d . .
Br1 Br 0.65972(7) -0.44922(6) 0.62513(6) 0.02348(16) Uani 1 1 d . .
Br2 Br 1.09803(7) -0.18295(6) 0.98692(6) 0.02238(16) Uani 1 1 d . .
Br4 Br 0.41530(8) 0.80845(6) 0.91326(6) 0.02817(17) Uani 1 1 d . .
Br3 Br 0.95401(7) 0.59170(6) 1.13422(6) 0.02713(17) Uani 1 1 d . .
O6 O 0.3778(4) 0.3783(4) 0.7056(4) 0.0185(10) Uani 1 1 d . .
O2 O 0.3027(4) 0.1404(4) 0.7656(4) 0.0171(10) Uani 1 1 d . .
O1 O 0.4709(4) 0.1973(4) 0.5698(4) 0.0173(10) Uani 1 1 d . .
O4 O 0.6062(4) 0.0691(4) 0.7992(4) 0.0175(10) Uani 1 1 d . .
O3 O 0.4323(4) -0.0379(4) 0.6691(4) 0.0177(10) Uani 1 1 d . .
O5 O 0.5753(5) 0.2891(4) 0.8176(4) 0.0188(10) Uani 1 1 d . .
N1 N 0.1179(5) 0.2489(5) 0.5435(5) 0.0179(12) Uani 1 1 d . .
C18 C 0.5015(7) 0.3787(5) 0.7925(5) 0.0153(13) Uani 1 1 d . .
N2 N 0.2061(5) 0.0549(4) 0.4722(4) 0.0142(11) Uani 1 1 d . .
C7 C -0.0261(6) 0.0199(5) 0.3108(5) 0.0175(14) Uani 1 1 d . .
H7 H -0.1227 0.0407 0.2711 0.021 Uiso 1 1 calc R U
C6 C 0.0658(6) 0.0834(5) 0.4121(5) 0.0155(13) Uani 1 1 d . .
C8 C 0.0258(7) -0.0730(6) 0.2699(6) 0.0207(15) Uani 1 1 d . .
H8 H -0.0353 -0.1166 0.2041 0.025 Uiso 1 1 calc R U
C23 C 0.5307(7) 0.6773(5) 0.9268(5) 0.0176(14) Uani 1 1 d . .
C10 C 0.2557(7) -0.0335(6) 0.4274(5) 0.0210(15) Uani 1 1 d . .
H10 H 0.3538 -0.0510 0.4654 0.025 Uiso 1 1 calc R U
C11 C 0.5620(6) -0.0277(5) 0.7483(5) 0.0134(13) Uani 1 1 d . .
C20 C 0.7027(7) 0.4870(5) 0.9509(5) 0.0156(13) Uani 1 1 d . .
H20 H 0.7610 0.4230 0.9600 0.019 Uiso 1 1 calc R U
C14 C 0.7195(7) -0.3135(5) 0.7208(5) 0.0161(13) Uani 1 1 d . .
C21 C 0.7570(7) 0.5857(6) 1.0203(5) 0.0187(14) Uani 1 1 d . .
C24 C 0.4726(6) 0.5814(5) 0.8542(5) 0.0138(13) Uani 1 1 d . .
H24 H 0.3772 0.5809 0.7974 0.017 Uiso 1 1 calc R U
C5 C 0.0156(6) 0.1846(5) 0.4582(5) 0.0156(13) Uani 1 1 d . .
C3 C -0.1735(7) 0.3122(6) 0.4569(6) 0.0220(15) Uani 1 1 d . .
H3 H -0.2709 0.3320 0.4289 0.026 Uiso 1 1 calc R U
C16 C 0.9021(6) -0.2002(5) 0.8731(5) 0.0160(14) Uani 1 1 d . .
C19 C 0.5597(7) 0.4859(5) 0.8678(5) 0.0150(13) Uani 1 1 d . .
C12 C 0.6643(7) -0.1262(5) 0.7732(5) 0.0152(13) Uani 1 1 d . .
C13 C 0.6196(7) -0.2257(5) 0.7026(5) 0.0165(14) Uani 1 1 d . .
H13 H 0.5252 -0.2334 0.6446 0.020 Uiso 1 1 calc R U
C1 C 0.0748(7) 0.3433(6) 0.5839(6) 0.0244(16) Uani 1 1 d . .
H1 H 0.1451 0.3876 0.6437 0.029 Uiso 1 1 calc R U
C15 C 0.8620(7) -0.3021(5) 0.8043(5) 0.0183(14) Uani 1 1 d . .
H15 H 0.9288 -0.3601 0.8142 0.022 Uiso 1 1 calc R U
C9 C 0.1701(7) -0.0999(6) 0.3284(6) 0.0207(15) Uani 1 1 d . .
H9 H 0.2094 -0.1613 0.3023 0.025 Uiso 1 1 calc R U
C17 C 0.8052(6) -0.1128(5) 0.8580(5) 0.0170(14) Uani 1 1 d . .
H17 H 0.8341 -0.0455 0.9041 0.020 Uiso 1 1 calc R U
C4 C -0.1322(7) 0.2155(6) 0.4137(6) 0.0226(15) Uani 1 1 d . .
H4 H -0.2020 0.1700 0.3548 0.027 Uiso 1 1 calc R U
C22 C 0.6719(7) 0.6826(5) 1.0105(5) 0.0188(14) Uani 1 1 d . .
H22 H 0.7091 0.7479 1.0585 0.023 Uiso 1 1 calc R U
C2 C -0.0692(7) 0.3789(6) 0.5416(6) 0.0256(16) Uani 1 1 d . .
H2 H -0.0936 0.4465 0.5704 0.031 Uiso 1 1 calc R U

loop_
_atom_site_aniso_label
_atom_site_aniso_U_11
_atom_site_aniso_U_22
_atom_site_aniso_U_33
_atom_site_aniso_U_23
_atom_site_aniso_U_13
_atom_site_aniso_U_12
U1 0.00985(12) 0.01346(13) 0.01132(12) -0.00165(9) 0.00213(9) -0.00032(8)
Br1 0.0252(4) 0.0198(4) 0.0232(4) -0.0103(3) 0.0081(3) -0.0006(3)
Br2 0.0120(3) 0.0206(4) 0.0269(4) -0.0011(3) 0.0000(3) 0.0007(3)
Br4 0.0293(4) 0.0287(4) 0.0273(4) 0.0021(3) 0.0121(3) 0.0102(3)
Br3 0.0211(4) 0.0217(4) 0.0262(4) -0.0062(3) -0.0028(3) -0.0024(3)
O6 0.011(2) 0.018(2) 0.019(2) -0.0022(19) -0.0006(19) 0.0010(18)
O2 0.016(2) 0.017(2) 0.016(2) -0.0009(18) 0.0038(18) -0.0036(18)
O1 0.019(2) 0.016(2) 0.017(2) 0.0004(18) 0.0073(19) -0.0002(18)
O4 0.012(2) 0.015(2) 0.017(2) -0.0012(18) -0.0025(18) 0.0022(18)
O3 0.010(2) 0.020(3) 0.017(2) -0.0033(19) -0.0002(18) -0.0024(18)
O5 0.019(2) 0.010(2) 0.021(2) -0.0020(18) 0.0023(19) -0.0031(18)
N1 0.011(3) 0.021(3) 0.020(3) -0.001(2) 0.004(2) 0.003(2)
C18 0.018(3) 0.014(3) 0.017(3) 0.002(3) 0.010(3) -0.001(3)
N2 0.015(3) 0.016(3) 0.008(3) -0.002(2) 0.002(2) -0.002(2)
C7 0.011(3) 0.019(4) 0.017(3) -0.001(3) 0.000(3) -0.007(3)
C6 0.017(3) 0.020(4) 0.008(3) 0.002(3) 0.003(3) 0.000(3)
C8 0.025(4) 0.023(4) 0.015(3) -0.009(3) 0.009(3) -0.009(3)
C23 0.027(4) 0.021(4) 0.012(3) 0.004(3) 0.015(3) 0.006(3)
C10 0.026(4) 0.026(4) 0.013(3) 0.002(3) 0.009(3) 0.002(3)
C11 0.010(3) 0.016(3) 0.014(3) -0.002(3) 0.005(3) -0.004(2)
C20 0.018(3) 0.011(3) 0.019(3) -0.002(3) 0.008(3) -0.001(3)
C14 0.020(3) 0.013(3) 0.017(3) -0.004(3) 0.009(3) -0.003(3)
C21 0.015(3) 0.022(4) 0.014(3) -0.004(3) 0.002(3) -0.004(3)
C24 0.010(3) 0.018(3) 0.016(3) 0.000(3) 0.007(3) 0.001(2)
C5 0.008(3) 0.021(4) 0.015(3) 0.003(3) 0.002(3) -0.003(2)
C3 0.010(3) 0.033(4) 0.020(4) 0.003(3) 0.003(3) 0.005(3)
C16 0.009(3) 0.016(3) 0.015(3) 0.005(3) -0.004(2) -0.001(2)
C19 0.019(3) 0.012(3) 0.014(3) 0.002(3) 0.007(3) -0.001(3)
C12 0.018(3) 0.017(3) 0.013(3) 0.000(3) 0.008(3) -0.004(3)
C13 0.013(3) 0.021(4) 0.013(3) 0.000(3) 0.003(3) -0.004(3)
C1 0.016(3) 0.023(4) 0.027(4) -0.014(3) 0.003(3) -0.004(3)
C15 0.022(4) 0.016(3) 0.017(3) 0.002(3) 0.008(3) 0.007(3)
C9 0.026(4) 0.020(4) 0.020(4) -0.007(3) 0.013(3) -0.008(3)
C17 0.015(3) 0.018(4) 0.018(3) -0.002(3) 0.007(3) -0.001(3)
C4 0.017(3) 0.025(4) 0.020(4) 0.000(3) 0.001(3) -0.001(3)
C22 0.030(4) 0.019(4) 0.013(3) -0.003(3) 0.014(3) -0.007(3)
C2 0.022(4) 0.024(4) 0.029(4) -0.001(3) 0.009(3) 0.005(3)

loop_
_atom_type_symbol
_atom_type_description
_atom_type_scat_dispersion_real
_atom_type_scat_dispersion_imag
_atom_type_scat_source
C C 0.0033 0.0016 'International Tables Vol C Tables 4.2.6.8 and 6.1.1.4'
H H 0.0000 0.0000 'International Tables Vol C Tables 4.2.6.8 and 6.1.1.4'
N N 0.0061 0.0033 'International Tables Vol C Tables 4.2.6.8 and 6.1.1.4'
O O 0.0106 0.0060 'International Tables Vol C Tables 4.2.6.8 and 6.1.1.4'
Br Br -0.2901 2.4595 'International Tables Vol C Tables 4.2.6.8 and 6.1.1.4'
U U -9.6767 9.6646 'International Tables Vol C Tables 4.2.6.8 and 6.1.1.4'

loop_
_geom_angle_atom_site_label_1
_geom_angle_atom_site_label_2
_geom_angle_atom_site_label_3
_geom_angle
O2 U1 O1 179.4(2)
O2 U1 O5 92.21(17)
O1 U1 O5 87.53(17)
O2 U1 O3 86.35(17)
O1 U1 O3 93.25(16)
O5 U1 O3 116.59(13)
O2 U1 O4 90.18(17)
O1 U1 O4 89.18(17)
O5 U1 O4 63.81(14)
O3 U1 O4 52.81(13)
O2 U1 O6 90.43(17)
O1 U1 O6 89.88(17)
O5 U1 O6 52.65(13)
O3 U1 O6 168.69(13)
O4 U1 O6 116.44(13)
O2 U1 N2 100.27(17)
O1 U1 N2 80.00(17)
O5 U1 N2 167.43(15)
O3 U1 N2 66.10(14)
O4 U1 N2 117.10(14)
O6 U1 N2 125.18(14)
O2 U1 N1 79.13(17)
O1 U1 N1 101.50(18)
O5 U1 N1 121.57(15)
O3 U1 N1 120.24(15)
O4 U1 N1 167.97(15)
O6 U1 N1 69.58(14)
N2 U1 N1 60.33(15)
O2 U1 C18 90.37(18)
O1 U1 C18 89.65(18)
O5 U1 C18 26.16(15)
O3 U1 C18 142.50(16)
O4 U1 C18 89.90(16)
O6 U1 C18 26.54(15)
N2 U1 C18 150.63(17)
N1 U1 C18 95.61(17)
O2 U1 C11 89.90(18)
O1 U1 C11 89.52(18)
O5 U1 C11 90.16(15)
O3 U1 C11 26.58(14)
O4 U1 C11 26.35(14)
O6 U1 C11 142.79(15)
N2 U1 C11 91.26(16)
N1 U1 C11 146.45(16)
C18 U1 C11 116.25(17)
C18 O6 U1 92.6(4)
C11 O4 U1 93.7(3)
C11 O3 U1 93.8(4)
C18 O5 U1 94.3(4)
C5 N1 C1 117.7(5)
C5 N1 U1 121.5(4)
C1 N1 U1 119.1(4)
O5 C18 O6 120.2(6)
O5 C18 C19 119.4(6)
O6 C18 C19 120.4(5)
O5 C18 U1 59.5(3)
O6 C18 U1 60.8(3)
C19 C18 U1 174.8(4)
C6 N2 C10 117.1(5)
C6 N2 U1 122.9(4)
C10 N2 U1 120.0(4)
C8 C7 C6 120.5(6)
N2 C6 C7 121.2(6)
N2 C6 C5 116.4(5)
C7 C6 C5 122.4(5)
C7 C8 C9 118.5(6)
C22 C23 C24 122.6(6)
C22 C23 Br4 117.2(5)
C24 C23 Br4 120.2(5)
N2 C10 C9 124.3(6)
O4 C11 O3 119.2(5)
O4 C11 C12 120.3(5)
O3 C11 C12 120.3(5)
O4 C11 U1 59.9(3)
O3 C11 U1 59.6(3)
C12 C11 U1 169.3(4)
C21 C20 C19 118.4(6)
C15 C14 C13 121.5(6)
C15 C14 Br1 119.6(5)
C13 C14 Br1 118.8(5)
C20 C21 C22 122.3(6)
C20 C21 Br3 119.8(5)
C22 C21 Br3 117.9(5)
C23 C24 C19 118.7(6)
N1 C5 C4 120.7(6)
N1 C5 C6 116.8(5)
C4 C5 C6 122.4(5)
C2 C3 C4 118.9(6)
C17 C16 C15 121.7(5)
C17 C16 Br2 120.1(5)
C15 C16 Br2 118.2(4)
C24 C19 C20 120.8(6)
C24 C19 C18 121.0(6)
C20 C19 C18 118.2(5)
C17 C12 C13 121.3(6)
C17 C12 C11 119.5(5)
C13 C12 C11 119.0(5)
C12 C13 C14 118.5(6)
N1 C1 C2 123.8(6)
C14 C15 C16 117.9(6)
C8 C9 C10 118.4(6)
C16 C17 C12 119.1(6)
C3 C4 C5 120.4(6)
C23 C22 C21 117.1(6)
C3 C2 C1 118.4(6)

loop_
_geom_bond_atom_site_label_1
_geom_bond_atom_site_label_2
_geom_bond_distance
U1 O2 1.761(4)
U1 O1 1.765(4)
U1 O5 2.450(4)
U1 O3 2.458(4)
U1 O4 2.465(4)
U1 O6 2.477(4)
U1 N2 2.665(5)
U1 N1 2.681(5)
U1 C18 2.834(6)
U1 C11 2.842(6)
Br1 C14 1.891(6)
Br2 C16 1.905(6)
Br4 C23 1.891(6)
Br3 C21 1.906(6)
O6 C18 1.268(7)
O4 C11 1.264(7)
O3 C11 1.275(7)
O5 C18 1.253(7)
N1 C5 1.342(7)
N1 C1 1.342(8)
C18 C19 1.504(8)
N2 C6 1.347(7)
N2 C10 1.347(8)
C7 C8 1.374(9)
C7 C6 1.404(8)
C6 C5 1.474(8)
C8 C9 1.375(9)
C23 C22 1.375(9)
C23 C24 1.383(9)
C10 C9 1.386(9)
C11 C12 1.497(8)
C20 C21 1.386(8)
C20 C19 1.385(8)
C14 C15 1.387(8)
C14 C13 1.394(8)
C21 C22 1.397(9)
C24 C19 1.389(8)
C5 C4 1.412(8)
C3 C2 1.363(9)
C3 C4 1.371(9)
C16 C17 1.374(8)
C16 C15 1.400(8)
C12 C17 1.382(8)
C12 C13 1.389(8)
C1 C2 1.394(9)
